data_7704103
loop_
_publ_author_name
'Khatua, Manas'
'Goswami, Bappaditya'
'Samanta, Subhas'

_publ_section_title
;
 Dehydrogenation of amines in aryl-amine functionalized pincer-like
 nitrogen-donor redox non-innocent ligands via ligand reduction on a
 Ni(ii) template.
;
_journal_issue 20
_journal_name_full 'Dalton transactions (Cambridge, England : 2003)'
_journal_page_first 6816
_journal_page_last 6831
_journal_paper_doi 10.1039/d0dt00466a
_journal_volume 49
_journal_year 2020
_chemical_formula_moiety 'C36 H28 Cl2.644 I1.356 N8 Ni2, 2(C H2 Cl2)'
_chemical_formula_sum 'C38 H32 Cl6.64 I1.36 N8 Ni2'
_chemical_formula_weight 1126.11
_space_group_crystal_system monoclinic
_space_group_IT_number 14
_space_group_name_Hall '-P 2ybc'
_space_group_name_H-M_alt 'P 1 21/c 1'
_atom_sites_solution_hydrogens geom
_audit_creation_date 2020-02-11
_audit_creation_method
;
Olex2 1.3-dev
(compiled 2020.01.20 svn.r60d3a05a for OlexSys, GUI svn.r5830)
;
_audit_update_record
;
2020-04-05 deposited with the CCDC.	2020-04-16 downloaded from the CCDC.
;
_cell_angle_alpha 90
_cell_angle_beta 100.576(2)
_cell_angle_gamma 90
_cell_formula_units_Z 2
_cell_length_a 10.4316(3)
_cell_length_b 15.7887(4)
_cell_length_c 13.0106(3)
_cell_measurement_reflns_used 9475
_cell_measurement_temperature 100.03(11)
_cell_measurement_theta_max 66.1900
_cell_measurement_theta_min 4.2540
_cell_volume 2106.46(10)
_computing_cell_refinement 'CrysAlisPro 1.171.38.43 (Rigaku OD, 2015)'
_computing_data_collection 'CrysAlisPro 1.171.38.43 (Rigaku OD, 2015)'
_computing_data_reduction 'CrysAlisPro 1.171.38.43 (Rigaku OD, 2015)'
_computing_molecular_graphics 'Olex2 1.3-dev (Dolomanov et al., 2009)'
_computing_publication_material 'Olex2 1.3-dev (Dolomanov et al., 2009)'
_computing_structure_refinement 'SHELXL 2018/3 (Sheldrick, 2015)'
_computing_structure_solution 'olex2.solve (Bourhis et al., 2015)'
_diffrn_ambient_temperature 100.03(11)
_diffrn_detector_area_resol_mean 7.9580
_diffrn_detector_type Eos
_diffrn_measured_fraction_theta_full 0.998
_diffrn_measured_fraction_theta_max 0.998
_diffrn_measurement_details
;
List of Runs (angles in degrees, time in seconds):

  # Type    Start    End  Width  t~exp~   \w     \q     \k     \f   Frames
#--------------------------------------------------------------------------
  1  \w    -12.00 102.00   1.00    4.00    --   26.33  57.00 -90.00  114
  2  \w     57.00 121.00   1.00    4.00    --   26.33 178.00-120.00   64
  3  \w     57.00 121.00   1.00    4.00    --   26.33 178.00-150.00   64
  4  \w     57.00 121.00   1.00    4.00    --   26.33 178.00  30.00   64
  5  \w    100.00 153.00   1.00   15.00    --   67.17 111.00  60.00   53
  6  \w     30.00 144.00   1.00   15.00    --   67.17  61.00 -90.00  114
  7  \w    100.00 153.00   1.00   15.00    --   67.17 111.00-180.00   53
  8  \w    100.00 153.00   1.00   15.00    --   67.17 111.00-120.00   53
  9  \w    100.00 153.00   1.00   15.00    --   67.17 111.00   0.00   53
 10  \w    100.00 153.00   1.00   15.00    --   67.17 111.00-150.00   53
 11  \w     57.00 150.00   1.00   15.00    --   67.17 178.00  60.00   93
 12  \w     20.00 147.00   1.00   15.00    --   67.17  45.00-150.00  127
 13  \w     86.00 178.00   1.00   20.00    --  108.00 138.00 -60.00   92
 14  \w     21.00 113.00   1.00   20.00    --  108.00-104.00   0.00   92
 15  \w     20.00 178.00   1.00   20.00    --  108.00  11.00 -90.00  158
 16  \w    101.00 178.00   1.00   20.00    --  108.00 104.00  30.00   77
 17  \w     21.00 113.00   1.00   20.00    --  108.00-104.00 -60.00   92
 18  \w    101.00 178.00   1.00   20.00    --  108.00 104.00  60.00   77
 19  \w     86.00 178.00   1.00   20.00    --  108.00 138.00-180.00   92
 20  \w     21.00 113.00   1.00   20.00    --  108.00-104.00-180.00   92
 21  \w     29.00 145.00   1.00   20.00    --  108.00 -65.00  60.00  116
 22  \w    101.00 178.00   1.00   20.00    --  108.00 104.00-120.00   77
 23  \w     21.00 113.00   1.00   20.00    --  108.00-104.00 -90.00   92
 24  \w     86.00 178.00   1.00   20.00    --  108.00 138.00  60.00   92
 25  \w     69.00 178.00   1.00   20.00    --  108.00  54.00-120.00  109
 26  \w     65.00 178.00   1.00   20.00    --  108.00  77.00 -60.00  113
 27  \w     66.00 178.00   1.00   20.00    --  108.00  74.00 -45.29  112
 28  \w     36.00 178.00   1.00   20.00    --  108.00  32.00-150.00  142
 29  \w    -12.00 102.00   1.00    4.00    --   26.33  57.00 120.00  114
 30  \w    -55.00  82.00   1.00    4.00    --   26.33 -38.00 -90.00  137
 31  \w    -50.00  64.00   1.00    4.00    --   26.33 -57.00 150.00  114
 32  \w    -17.00 111.00   1.00    4.00    --   26.33  77.00   0.00  128
 33  \w    -10.00 123.00   1.00   15.00    --   67.17  30.00 120.00  133
;
_diffrn_measurement_device 'four-circle diffractometer'
_diffrn_measurement_device_type 'SuperNova, Dual, Cu at zero, Eos'
_diffrn_measurement_method '\w scans'
_diffrn_radiation_type CuK\a
_diffrn_radiation_wavelength 1.54184
_diffrn_reflns_av_R_equivalents 0.0303
_diffrn_reflns_av_unetI/netI 0.0217
_diffrn_reflns_Laue_measured_fraction_full 0.998
_diffrn_reflns_Laue_measured_fraction_max 0.998
_diffrn_reflns_limit_h_max 12
_diffrn_reflns_limit_h_min -12
_diffrn_reflns_limit_k_max 18
_diffrn_reflns_limit_k_min -18
_diffrn_reflns_limit_l_max 15
_diffrn_reflns_limit_l_min -14
_diffrn_reflns_number 17206
_diffrn_reflns_point_group_measured_fraction_full 0.998
_diffrn_reflns_point_group_measured_fraction_max 0.998
_diffrn_reflns_theta_full 66.211
_diffrn_reflns_theta_max 66.211
_diffrn_reflns_theta_min 4.312
_exptl_absorpt_coefficient_mu 13.134
_exptl_absorpt_correction_T_max 1.00000
_exptl_absorpt_correction_T_min 0.68752
_exptl_absorpt_correction_type multi-scan
_exptl_absorpt_process_details
;
CrysAlisPro 1.171.38.43 (Rigaku Oxford Diffraction, 2015)
Empirical absorption correction using spherical harmonics,
 implemented in SCALE3 ABSPACK scaling algorithm.
;
_exptl_crystal_colour 'metallic dark black'
_exptl_crystal_colour_lustre metallic
_exptl_crystal_colour_modifier dark
_exptl_crystal_colour_primary black
_exptl_crystal_density_diffrn 1.775
_exptl_crystal_density_method 'not measured'
_exptl_crystal_description block
_exptl_crystal_F_000 1114
_exptl_crystal_size_max 0.13
_exptl_crystal_size_mid 0.066
_exptl_crystal_size_min 0.051
_refine_diff_density_max 0.821
_refine_diff_density_min -0.641
_refine_diff_density_rms 0.078
_refine_ls_extinction_method none
_refine_ls_goodness_of_fit_ref 1.068
_refine_ls_hydrogen_treatment constr
_refine_ls_matrix_type full
_refine_ls_number_parameters 257
_refine_ls_number_reflns 3692
_refine_ls_number_restraints 0
_refine_ls_restrained_S_all 1.068
_refine_ls_R_factor_all 0.0289
_refine_ls_R_factor_gt 0.0271
_refine_ls_shift/su_max 0.000
_refine_ls_shift/su_mean 0.000
_refine_ls_structure_factor_coef Fsqd
_refine_ls_weighting_details 'w=1/[\s^2^(Fo^2^)+(0.0386P)^2^+1.5193P] where P=(Fo^2^+2Fc^2^)/3'
_refine_ls_weighting_scheme calc
_refine_ls_wR_factor_gt 0.0697
_refine_ls_wR_factor_ref 0.0707
_reflns_Friedel_coverage 0.000
_reflns_number_gt 3491
_reflns_number_total 3692
_reflns_threshold_expression 'I > 2\s(I)'
_cod_data_source_file d0dt00466a2.cif
_cod_data_source_block 11
_cod_depositor_comments 'Adding full bibliography for 7704099--7704110.cif.'
_cod_database_code 7704103
_shelx_shelxl_version_number 2018/3
_shelx_space_group_comment
;
The symmetry employed for this shelxl refinement is uniquely defined
by the following loop, which should always be used as a source of
symmetry information in preference to the above space-group names.
They are only intended as comments.
;
_shelx_estimated_absorpt_t_max 0.554
_shelx_estimated_absorpt_t_min 0.280
_olex2_refinement_description
;
1. Fixed Uiso
 At 1.2 times of:
  All C(H) groups, All C(H,H) groups
2. Uiso/Uaniso restraints and constraints
Uanis(I1A) = Uanis(Cl1)
3. Others
 Sof(Cl1)=1-FVAR(1)
 Sof(I1A)=FVAR(1)
4.a Secondary CH2 refined with riding coordinates:
 C19(H19A,H19B)
4.b Aromatic/amide H refined with riding coordinates:
 C12A(H12A), C9A(H9A), C10A(H10A), C8A(H8A), C16A(H16A), C15A(H15A),
 C14A(H14A), C18A(H18A), C17A(H17A), C5A(H5A), C3A(H3A), C4A(H4A), C1A(H1A),
 C2A(H2A)
;
_olex2_submission_special_instructions 'No special instructions were received'
_oxdiff_exptl_absorpt_empirical_details
;
Empirical correction (ABSPACK) includes:
- Absorption correction using spherical harmonics
- Frame scaling
;

loop_
_space_group_symop_operation_xyz
'x, y, z'
'-x, y+1/2, -z+1/2'
'-x, -y, -z'
'x, -y-1/2, z-1/2'

loop_
_atom_site_label
_atom_site_type_symbol
_atom_site_fract_x
_atom_site_fract_y
_atom_site_fract_z
_atom_site_U_iso_or_equiv
_atom_site_adp_type
_atom_site_occupancy
_atom_site_site_symmetry_order
_atom_site_calc_flag
_atom_site_refinement_flags_posn
_atom_site_refinement_flags_adp
_atom_site_refinement_flags_occupancy
_atom_site_disorder_assembly
_atom_site_disorder_group
I1A I 0.80876(11) 0.66900(3) 0.59149(8) 0.02498(14) Uani 0.6782(19) 1 d . . P A 1
Ni1A Ni 0.64560(4) 0.55434(3) 0.48788(3) 0.02516(14) Uani 1 1 d . . . . .
Cl1A Cl 0.50865(6) 0.54473(4) 0.61328(5) 0.02641(16) Uani 1 1 d . . . . .
Cl3 Cl 0.95178(10) 0.89003(5) 0.42840(6) 0.0497(2) Uani 1 1 d . . . . .
Cl2 Cl 0.67664(10) 0.92578(7) 0.42235(7) 0.0601(3) Uani 1 1 d . . . . .
N4A N 0.7923(2) 0.45309(14) 0.53137(17) 0.0231(5) Uani 1 1 d . . . . .
N3A N 0.7413(2) 0.55257(14) 0.37018(16) 0.0231(5) Uani 1 1 d . . . . .
N2A N 0.6113(3) 0.66712(15) 0.29937(19) 0.0317(5) Uani 1 1 d . . . . .
N1A N 0.5648(2) 0.66233(14) 0.38272(18) 0.0277(5) Uani 1 1 d . . . . .
C12A C 0.8641(2) 0.44251(16) 0.46227(19) 0.0207(5) Uani 1 1 d . . . . .
H12A H 0.932367 0.401876 0.471205 0.025 Uiso 1 1 calc R U . . .
C11A C 0.8359(2) 0.49574(16) 0.3694(2) 0.0228(5) Uani 1 1 d . . . . .
C13A C 0.8217(2) 0.40256(17) 0.6236(2) 0.0237(5) Uani 1 1 d . . . . .
C9A C 0.8641(3) 0.54381(19) 0.2015(2) 0.0305(6) Uani 1 1 d . . . . .
H9A H 0.905963 0.540395 0.142631 0.037 Uiso 1 1 calc R U . . .
C7A C 0.7072(3) 0.60483(17) 0.2901(2) 0.0255(5) Uani 1 1 d . . . . .
C10A C 0.9012(3) 0.48974(18) 0.2857(2) 0.0274(6) Uani 1 1 d . . . . .
H10A H 0.969351 0.449744 0.286189 0.033 Uiso 1 1 calc R U . . .
C8A C 0.7666(3) 0.60253(19) 0.2031(2) 0.0311(6) Uani 1 1 d . . . . .
H8A H 0.740858 0.640314 0.146209 0.037 Uiso 1 1 calc R U . . .
C16A C 0.8867(3) 0.3140(2) 0.8100(2) 0.0334(6) Uani 1 1 d . . . . .
H16A H 0.910668 0.284376 0.874221 0.040 Uiso 1 1 calc R U . . .
C15A C 0.8233(3) 0.39095(18) 0.8074(2) 0.0287(6) Uani 1 1 d . . . . .
H15A H 0.802764 0.413675 0.869993 0.034 Uiso 1 1 calc R U . . .
C14A C 0.7893(3) 0.43532(18) 0.7149(2) 0.0259(5) Uani 1 1 d . . . . .
H14A H 0.744243 0.487706 0.713582 0.031 Uiso 1 1 calc R U . . .
C18A C 0.8836(3) 0.32439(19) 0.6253(2) 0.0337(6) Uani 1 1 d . . . . .
H18A H 0.904118 0.301323 0.562845 0.040 Uiso 1 1 calc R U . . .
C17A C 0.9152(3) 0.2804(2) 0.7185(2) 0.0369(7) Uani 1 1 d . . . . .
H17A H 0.956671 0.226802 0.719733 0.044 Uiso 1 1 calc R U . . .
C5A C 0.4250(3) 0.7835(2) 0.3165(2) 0.0364(7) Uani 1 1 d . . . . .
H5A H 0.439016 0.773778 0.247386 0.044 Uiso 1 1 calc R U . . .
C6A C 0.4787(3) 0.72958(18) 0.3970(2) 0.0299(6) Uani 1 1 d . . . . .
C3A C 0.3308(3) 0.8662(2) 0.4380(3) 0.0403(7) Uani 1 1 d . . . . .
H3A H 0.279257 0.913033 0.451781 0.048 Uiso 1 1 calc R U . . .
C4A C 0.3512(3) 0.8513(2) 0.3376(3) 0.0427(8) Uani 1 1 d . . . . .
H4A H 0.313805 0.888185 0.282517 0.051 Uiso 1 1 calc R U . . .
C1A C 0.4581(4) 0.7438(2) 0.4976(3) 0.0480(9) Uani 1 1 d . . . . .
H1A H 0.493665 0.706262 0.552613 0.058 Uiso 1 1 calc R U . . .
C2A C 0.3852(4) 0.8132(3) 0.5175(3) 0.0531(10) Uani 1 1 d . . . . .
H2A H 0.372882 0.824208 0.586798 0.064 Uiso 1 1 calc R U . . .
C19 C 0.7891(5) 0.8532(3) 0.3892(3) 0.0628(12) Uani 1 1 d . . . . .
H19A H 0.771053 0.844045 0.312627 0.075 Uiso 1 1 calc R U . . .
H19B H 0.779053 0.798257 0.423488 0.075 Uiso 1 1 calc R U . . .
Cl1 Cl 0.8093(10) 0.6537(4) 0.5937(7) 0.02498(14) Uani 0.3218(19) 1 d . . P A 2

loop_
_atom_site_aniso_label
_atom_site_aniso_U_11
_atom_site_aniso_U_22
_atom_site_aniso_U_33
_atom_site_aniso_U_23
_atom_site_aniso_U_13
_atom_site_aniso_U_12
I1A 0.03152(14) 0.0213(3) 0.02176(14) -0.0016(2) 0.00406(9) -0.0022(3)
Ni1A 0.0272(3) 0.0300(3) 0.0206(2) 0.00175(17) 0.01061(18) 0.00447(19)
Cl1A 0.0216(3) 0.0350(3) 0.0241(3) 0.0016(2) 0.0082(2) 0.0007(2)
Cl3 0.0719(6) 0.0420(4) 0.0380(4) 0.0006(3) 0.0173(4) -0.0025(4)
Cl2 0.0604(5) 0.0735(7) 0.0447(5) 0.0106(4) 0.0048(4) -0.0258(5)
N4A 0.0245(11) 0.0243(11) 0.0206(10) -0.0016(8) 0.0047(8) -0.0017(9)
N3A 0.0256(11) 0.0245(11) 0.0206(10) -0.0008(8) 0.0074(9) -0.0020(9)
N2A 0.0394(14) 0.0327(13) 0.0248(12) 0.0031(9) 0.0104(10) 0.0018(11)
N1A 0.0319(12) 0.0285(12) 0.0247(11) 0.0017(9) 0.0101(10) 0.0030(10)
C12A 0.0196(12) 0.0232(12) 0.0196(12) -0.0036(10) 0.0043(9) 0.0004(10)
C11A 0.0220(12) 0.0250(13) 0.0217(12) -0.0031(10) 0.0051(10) -0.0038(10)
C13A 0.0223(12) 0.0266(13) 0.0214(12) 0.0010(10) 0.0025(10) -0.0017(10)
C9A 0.0330(14) 0.0364(15) 0.0253(13) -0.0058(11) 0.0140(11) -0.0110(12)
C7A 0.0290(13) 0.0266(13) 0.0215(12) -0.0008(10) 0.0067(10) -0.0011(11)
C10A 0.0242(13) 0.0330(14) 0.0268(13) -0.0098(11) 0.0094(11) -0.0045(11)
C8A 0.0416(16) 0.0313(15) 0.0223(13) 0.0010(11) 0.0108(12) -0.0063(13)
C16A 0.0380(15) 0.0336(15) 0.0283(14) 0.0061(12) 0.0050(12) -0.0007(13)
C15A 0.0314(14) 0.0326(15) 0.0235(13) 0.0001(11) 0.0084(11) -0.0040(12)
C14A 0.0241(13) 0.0278(14) 0.0272(13) 0.0008(11) 0.0087(10) 0.0007(11)
C18A 0.0440(17) 0.0316(15) 0.0253(14) -0.0029(11) 0.0058(12) 0.0058(13)
C17A 0.0479(18) 0.0280(14) 0.0331(15) 0.0027(12) 0.0034(13) 0.0079(13)
C5A 0.0414(16) 0.0398(17) 0.0264(14) -0.0004(12) 0.0024(12) 0.0110(14)
C6A 0.0305(14) 0.0294(14) 0.0312(14) 0.0031(11) 0.0097(11) 0.0030(12)
C3A 0.0429(17) 0.0363(17) 0.0443(18) 0.0021(14) 0.0147(14) 0.0163(14)
C4A 0.0490(19) 0.0422(18) 0.0348(17) 0.0043(14) 0.0019(14) 0.0180(15)
C1A 0.066(2) 0.048(2) 0.0353(17) 0.0166(14) 0.0251(16) 0.0323(18)
C2A 0.074(3) 0.057(2) 0.0360(18) 0.0113(16) 0.0298(17) 0.034(2)
C19 0.103(3) 0.050(2) 0.0386(19) -0.0155(16) 0.020(2) -0.040(2)
Cl1 0.03152(14) 0.0213(3) 0.02176(14) -0.0016(2) 0.00406(9) -0.0022(3)

loop_
_atom_type_symbol
_atom_type_description
_atom_type_scat_dispersion_real
_atom_type_scat_dispersion_imag
_atom_type_scat_source
C C 0.0181 0.0091 'International Tables Vol C Tables 4.2.6.8 and 6.1.1.4'
H H 0.0000 0.0000 'International Tables Vol C Tables 4.2.6.8 and 6.1.1.4'
Cl Cl 0.3639 0.7018 'International Tables Vol C Tables 4.2.6.8 and 6.1.1.4'
I I -0.3257 6.8362 'International Tables Vol C Tables 4.2.6.8 and 6.1.1.4'
N N 0.0311 0.0180 'International Tables Vol C Tables 4.2.6.8 and 6.1.1.4'
Ni Ni -3.0029 0.5091 'International Tables Vol C Tables 4.2.6.8 and 6.1.1.4'

loop_
_exptl_crystal_face_index_h
_exptl_crystal_face_index_k
_exptl_crystal_face_index_l
_exptl_crystal_face_perp_dist
-6 -4 0 0.0328
6 5 1 0.0132
-5 4 5 0.0631
5 -5 -6 0.0617
-5 -3 -3 0.0366
4 4 4 0.0140
7 0 0 0.0295
1 8 -6 0.0180
-1 -7 6 0.0396
2 -9 -3 0.0498
5 -4 4 0.0199

loop_
_geom_angle_atom_site_label_1
_geom_angle_atom_site_label_2
_geom_angle_atom_site_label_3
_geom_angle
_geom_angle_site_symmetry_1
_geom_angle_site_symmetry_3
_geom_angle_publ_flag
Cl1A Ni1A I1A 177.00(3) 3_666 . ?
Cl1A Ni1A I1A 96.02(3) . . ?
Cl1A Ni1A Cl1A 84.79(3) . 3_666 ?
Cl1A Ni1A Cl1 178.51(19) 3_666 . ?
Cl1A Ni1A Cl1 95.6(2) . . ?
N4A Ni1A I1A 90.79(6) . . ?
N4A Ni1A Cl1A 91.79(6) . 3_666 ?
N4A Ni1A Cl1A 104.73(6) . . ?
N4A Ni1A N1A 150.08(8) . . ?
N4A Ni1A Cl1 86.7(2) . . ?
N3A Ni1A I1A 92.00(7) . . ?
N3A Ni1A Cl1A 171.88(7) . . ?
N3A Ni1A Cl1A 87.14(7) . 3_666 ?
N3A Ni1A N4A 76.34(9) . . ?
N3A Ni1A N1A 74.10(9) . . ?
N3A Ni1A Cl1 92.5(2) . . ?
N1A Ni1A I1A 85.78(7) . . ?
N1A Ni1A Cl1A 91.22(7) . 3_666 ?
N1A Ni1A Cl1A 105.18(6) . . ?
N1A Ni1A Cl1 90.08(18) . . ?
Ni1A Cl1A Ni1A 95.22(3) . 3_666 ?
C12A N4A Ni1A 112.34(17) . . ?
C12A N4A C13A 117.0(2) . . ?
C13A N4A Ni1A 130.61(17) . . ?
C11A N3A Ni1A 119.65(17) . . ?
C7A N3A Ni1A 119.92(18) . . ?
C7A N3A C11A 120.3(2) . . ?
N1A N2A C7A 114.6(2) . . ?
N2A N1A Ni1A 113.88(18) . . ?
N2A N1A C6A 114.6(2) . . ?
C6A N1A Ni1A 131.31(18) . . ?
N4A C12A H12A 121.6 . . ?
N4A C12A C11A 116.9(2) . . ?
C11A C12A H12A 121.6 . . ?
N3A C11A C12A 114.7(2) . . ?
N3A C11A C10A 121.4(2) . . ?
C10A C11A C12A 123.9(2) . . ?
C14A C13A N4A 117.5(2) . . ?
C18A C13A N4A 122.5(2) . . ?
C18A C13A C14A 120.0(3) . . ?
C10A C9A H9A 120.0 . . ?
C8A C9A H9A 120.0 . . ?
C8A C9A C10A 120.1(2) . . ?
N3A C7A N2A 117.1(2) . . ?
N3A C7A C8A 121.9(3) . . ?
C8A C7A N2A 120.9(3) . . ?
C11A C10A H10A 120.9 . . ?
C9A C10A C11A 118.1(3) . . ?
C9A C10A H10A 120.9 . . ?
C9A C8A C7A 118.1(3) . . ?
C9A C8A H8A 120.9 . . ?
C7A C8A H8A 120.9 . . ?
C15A C16A H16A 120.2 . . ?
C15A C16A C17A 119.5(3) . . ?
C17A C16A H16A 120.2 . . ?
C16A C15A H15A 119.6 . . ?
C16A C15A C14A 120.9(3) . . ?
C14A C15A H15A 119.6 . . ?
C13A C14A H14A 120.3 . . ?
C15A C14A C13A 119.4(3) . . ?
C15A C14A H14A 120.3 . . ?
C13A C18A H18A 120.2 . . ?
C17A C18A C13A 119.6(3) . . ?
C17A C18A H18A 120.2 . . ?
C16A C17A H17A 119.7 . . ?
C18A C17A C16A 120.5(3) . . ?
C18A C17A H17A 119.7 . . ?
C6A C5A H5A 120.3 . . ?
C4A C5A H5A 120.3 . . ?
C4A C5A C6A 119.4(3) . . ?
C5A C6A N1A 122.5(3) . . ?
C1A C6A N1A 117.1(3) . . ?
C1A C6A C5A 120.3(3) . . ?
C4A C3A H3A 120.2 . . ?
C2A C3A H3A 120.2 . . ?
C2A C3A C4A 119.7(3) . . ?
C5A C4A C3A 120.7(3) . . ?
C5A C4A H4A 119.6 . . ?
C3A C4A H4A 119.6 . . ?
C6A C1A H1A 120.3 . . ?
C6A C1A C2A 119.4(3) . . ?
C2A C1A H1A 120.3 . . ?
C3A C2A C1A 120.5(3) . . ?
C3A C2A H2A 119.7 . . ?
C1A C2A H2A 119.7 . . ?
Cl3 C19 H19A 109.4 . . ?
Cl3 C19 H19B 109.4 . . ?
Cl2 C19 Cl3 111.29(19) . . ?
Cl2 C19 H19A 109.4 . . ?
Cl2 C19 H19B 109.4 . . ?
H19A C19 H19B 108.0 . . ?

loop_
_geom_bond_atom_site_label_1
_geom_bond_atom_site_label_2
_geom_bond_distance
_geom_bond_site_symmetry_2
_geom_bond_publ_flag
I1A Ni1A 2.6737(10) . ?
Ni1A Cl1A 2.3624(7) . ?
Ni1A Cl1A 2.4476(8) 3_666 ?
Ni1A N4A 2.214(2) . ?
Ni1A N3A 1.976(2) . ?
Ni1A N1A 2.251(2) . ?
Ni1A Cl1 2.532(9) . ?
Cl3 C19 1.778(5) . ?
Cl2 C19 1.749(5) . ?
N4A C12A 1.282(3) . ?
N4A C13A 1.426(3) . ?
N3A C11A 1.335(3) . ?
N3A C7A 1.326(3) . ?
N2A N1A 1.269(3) . ?
N2A C7A 1.423(4) . ?
N1A C6A 1.424(4) . ?
C12A H12A 0.9500 . ?
C12A C11A 1.457(4) . ?
C11A C10A 1.390(4) . ?
C13A C14A 1.393(4) . ?
C13A C18A 1.391(4) . ?
C9A H9A 0.9500 . ?
C9A C10A 1.387(4) . ?
C9A C8A 1.379(4) . ?
C7A C8A 1.388(4) . ?
C10A H10A 0.9500 . ?
C8A H8A 0.9500 . ?
C16A H16A 0.9500 . ?
C16A C15A 1.380(4) . ?
C16A C17A 1.385(4) . ?
C15A H15A 0.9500 . ?
C15A C14A 1.381(4) . ?
C14A H14A 0.9500 . ?
C18A H18A 0.9500 . ?
C18A C17A 1.383(4) . ?
C17A H17A 0.9500 . ?
C5A H5A 0.9500 . ?
C5A C6A 1.386(4) . ?
C5A C4A 1.374(4) . ?
C6A C1A 1.383(4) . ?
C3A H3A 0.9500 . ?
C3A C4A 1.382(5) . ?
C3A C2A 1.370(5) . ?
C4A H4A 0.9500 . ?
C1A H1A 0.9500 . ?
C1A C2A 1.386(5) . ?
C2A H2A 0.9500 . ?
C19 H19A 0.9900 . ?
C19 H19B 0.9900 . ?

loop_
_geom_torsion_atom_site_label_1
_geom_torsion_atom_site_label_2
_geom_torsion_atom_site_label_3
_geom_torsion_atom_site_label_4
_geom_torsion
_geom_torsion_site_symmetry_1
_geom_torsion_site_symmetry_2
_geom_torsion_site_symmetry_3
_geom_torsion_site_symmetry_4
_geom_torsion_publ_flag
Ni1A N4A C12A C11A -1.2(3) . . . . ?
Ni1A N4A C13A C14A -24.1(3) . . . . ?
Ni1A N4A C13A C18A 157.7(2) . . . . ?
Ni1A N3A C11A C12A -3.6(3) . . . . ?
Ni1A N3A C11A C10A 176.86(19) . . . . ?
Ni1A N3A C7A N2A 7.2(3) . . . . ?
Ni1A N3A C7A C8A -176.2(2) . . . . ?
Ni1A N1A C6A C5A -170.4(2) . . . . ?
Ni1A N1A C6A C1A 14.6(4) . . . . ?
N4A C12A C11A N3A 3.1(3) . . . . ?
N4A C12A C11A C10A -177.4(2) . . . . ?
N4A C13A C14A C15A -176.0(2) . . . . ?
N4A C13A C18A C17A 176.8(3) . . . . ?
N3A C11A C10A C9A -1.0(4) . . . . ?
N3A C7A C8A C9A -0.2(4) . . . . ?
N2A N1A C6A C5A 15.2(4) . . . . ?
N2A N1A C6A C1A -159.8(3) . . . . ?
N2A C7A C8A C9A 176.3(3) . . . . ?
N1A N2A C7A N3A -3.3(4) . . . . ?
N1A N2A C7A C8A -179.9(3) . . . . ?
N1A C6A C1A C2A 174.0(3) . . . . ?
C12A N4A C13A C14A 152.5(2) . . . . ?
C12A N4A C13A C18A -25.7(4) . . . . ?
C12A C11A C10A C9A 179.5(2) . . . . ?
C11A N3A C7A N2A -176.2(2) . . . . ?
C11A N3A C7A C8A 0.4(4) . . . . ?
C13A N4A C12A C11A -178.5(2) . . . . ?
C13A C18A C17A C16A -0.6(5) . . . . ?
C7A N3A C11A C12A 179.8(2) . . . . ?
C7A N3A C11A C10A 0.2(4) . . . . ?
C7A N2A N1A Ni1A -1.4(3) . . . . ?
C7A N2A N1A C6A 174.0(2) . . . . ?
C10A C9A C8A C7A -0.6(4) . . . . ?
C8A C9A C10A C11A 1.2(4) . . . . ?
C16A C15A C14A C13A -1.2(4) . . . . ?
C15A C16A C17A C18A 1.7(5) . . . . ?
C14A C13A C18A C17A -1.4(4) . . . . ?
C18A C13A C14A C15A 2.3(4) . . . . ?
C17A C16A C15A C14A -0.8(4) . . . . ?
C5A C6A C1A C2A -1.1(6) . . . . ?
C6A C5A C4A C3A 0.3(5) . . . . ?
C6A C1A C2A C3A 1.8(7) . . . . ?
C4A C5A C6A N1A -174.8(3) . . . . ?
C4A C5A C6A C1A 0.1(5) . . . . ?
C4A C3A C2A C1A -1.4(6) . . . . ?
C2A C3A C4A C5A 0.3(6) . . . . ?
